data_4119513
loop_
_publ_author_name
'Nagendar Pendem'
'C\'eline Douat'
'Paul Claudon'
'Michel Laguerre'
'Sabine Castano'
'Bernard Desbat'
'Dominique Cavagnat'
'Eric Ennifar'
'Brice Kauffmann'
'Gilles Guichard'

_publ_section_title
;
 Helix-Forming Propensity of Aliphatic Urea Oligomers Incorporating
 Noncanonical Residue Substitution Patterns
;
_journal_name_full 'Journal of the American Chemical Society'
_journal_page_first 4884
_journal_page_last 4892
_journal_paper_doi 10.1021/ja401151v
_journal_volume 135
_journal_year 2013
_chemical_absolute_configuration rmad
_chemical_formula_sum 'C52 H63 F3 N12 O6'
_chemical_formula_weight 1009.14
_chemical_name_systematic
; 
 ? 
;
_space_group_IT_number 19
_symmetry_cell_setting orthorhombic
_symmetry_space_group_name_Hall 'P 2ac 2ab'
_symmetry_space_group_name_H-M 'P 21 21 21'
_atom_sites_solution_hydrogens geom
_atom_sites_solution_primary direct
_atom_sites_solution_secondary difmap
_audit_creation_method SHELXL-97
_cell_angle_alpha 90.00
_cell_angle_beta 90.00
_cell_angle_gamma 90.00
_cell_formula_units_Z 4
_cell_length_a 10.100(2)
_cell_length_b 19.070(4)
_cell_length_c 26.030(5)
_cell_measurement_temperature 100(2)
_cell_volume 5013.6(17)
_computing_structure_refinement 'SHELXL-97 (Sheldrick, 1997)'
_computing_structure_solution 'SHELXD (Sheldrick, 2008)'
_diffrn_ambient_temperature 100(2)
_diffrn_measured_fraction_theta_full 0.976
_diffrn_measured_fraction_theta_max 0.976
_diffrn_radiation_monochromator 'Bartels Monochromator with dual channel cut crystals (DCCM)'
_diffrn_radiation_source 'synchrotron radiation'
_diffrn_radiation_type MoK\a
_diffrn_radiation_wavelength 0.75
_diffrn_reflns_av_R_equivalents 0.0633
_diffrn_reflns_av_sigmaI/netI 0.0280
_diffrn_reflns_limit_h_max 12
_diffrn_reflns_limit_h_min -12
_diffrn_reflns_limit_k_max 23
_diffrn_reflns_limit_k_min -23
_diffrn_reflns_limit_l_max 32
_diffrn_reflns_limit_l_min -32
_diffrn_reflns_number 133471
_diffrn_reflns_theta_full 26.37
_diffrn_reflns_theta_max 26.37
_diffrn_reflns_theta_min 1.32
_exptl_absorpt_coefficient_mu 0.097
_exptl_absorpt_correction_T_max 0.9903
_exptl_absorpt_correction_T_min 0.9903
_exptl_absorpt_correction_type none
_exptl_crystal_colour colorless
_exptl_crystal_density_diffrn 1.337
_exptl_crystal_description parallelpiped
_exptl_crystal_F_000 2136
_exptl_crystal_size_max 0.10
_exptl_crystal_size_mid 0.10
_exptl_crystal_size_min 0.10
_refine_diff_density_max 0.287
_refine_diff_density_min -0.298
_refine_diff_density_rms 0.046
_refine_ls_abs_structure_details 'Flack H D (1983), Acta Cryst. A39, 876-881'
_refine_ls_abs_structure_Flack 0.0172(5)
_refine_ls_extinction_coef 0.008(2)
_refine_ls_extinction_expression Fc^*^=kFc[1+0.001xFc^2^\l^3^/sin(2\q)]^-1/4^
_refine_ls_extinction_method SHELXL
_refine_ls_goodness_of_fit_ref 1.048
_refine_ls_hydrogen_treatment constr
_refine_ls_matrix_type full
_refine_ls_number_parameters 659
_refine_ls_number_reflns 10027
_refine_ls_number_restraints 0
_refine_ls_restrained_S_all 1.048
_refine_ls_R_factor_all 0.0387
_refine_ls_R_factor_gt 0.0385
_refine_ls_shift/su_max 0.001
_refine_ls_shift/su_mean 0.000
_refine_ls_structure_factor_coef Fsqd
_refine_ls_weighting_details 'calc w=1/[\s^2^(Fo^2^)+(0.0533P)^2^+2.4534P] where P=(Fo^2^+2Fc^2^)/3'
_refine_ls_weighting_scheme calc
_refine_ls_wR_factor_gt 0.0994
_refine_ls_wR_factor_ref 0.0996
_reflns_number_gt 9962
_reflns_number_total 10027
_reflns_threshold_expression >2sigma(I)
_cod_data_source_file ja401151v_si_002.cif
_cod_data_source_block PNala
_cod_database_code 4119513

loop_
_symmetry_equiv_pos_as_xyz
'x, y, z'
'-x+1/2, -y, z+1/2'
'-x, y+1/2, -z+1/2'
'x+1/2, -y+1/2, -z'

loop_
_atom_site_label
_atom_site_type_symbol
_atom_site_fract_x
_atom_site_fract_y
_atom_site_fract_z
_atom_site_U_iso_or_equiv
_atom_site_adp_type
_atom_site_occupancy
_atom_site_symmetry_multiplicity
_atom_site_calc_flag
_atom_site_refinement_flags
O2 O 0.41630(11) 0.92606(6) 0.15185(4) 0.0158(2) Uani 1 1 d .
O3 O 0.30634(12) 1.08323(6) 0.23339(4) 0.0159(2) Uani 1 1 d .
O5 O 0.08333(13) 1.01432(6) 0.47382(4) 0.0192(3) Uani 1 1 d .
O6 O 0.42118(12) 1.06811(6) 0.41545(4) 0.0179(2) Uani 1 1 d .
F2 F -0.33212(13) 0.73053(6) 0.51017(5) 0.0327(3) Uani 1 1 d .
N5 N 0.48348(13) 1.05816(7) 0.28484(5) 0.0127(3) Uani 1 1 d .
H5 H 0.5166 1.0613 0.3160 0.015 Uiso 1 1 calc R
N12 N 0.02745(15) 0.99750(7) 0.55867(5) 0.0152(3) Uani 1 1 d .
H12 H 0.0497 1.0100 0.5900 0.018 Uiso 1 1 calc R
N4 N 0.42800(13) 0.92181(7) 0.23959(5) 0.0124(3) Uani 1 1 d .
H4 H 0.3884 0.9079 0.2679 0.015 Uiso 1 1 calc R
O4 O 0.22544(12) 0.92982(6) 0.31398(4) 0.0186(2) Uani 1 1 d .
F1 F -0.47237(12) 0.80921(7) 0.53180(5) 0.0352(3) Uani 1 1 d .
O1 O 0.08801(15) 1.04295(7) 0.07694(5) 0.0263(3) Uani 1 1 d .
N10 N 0.40754(14) 1.06518(8) 0.50297(5) 0.0171(3) Uani 1 1 d .
H10 H 0.4243 1.0412 0.5311 0.021 Uiso 1 1 calc R
N11 N 0.13631(14) 1.09689(7) 0.53343(5) 0.0161(3) Uani 1 1 d .
H11 H 0.1272 1.1105 0.5655 0.019 Uiso 1 1 calc R
C014 C 0.36237(16) 0.91674(8) 0.19427(6) 0.0113(3) Uani 1 1 d .
N3 N 0.23393(13) 0.89669(8) 0.19923(5) 0.0139(3) Uani 1 1 d .
H3 H 0.2051 0.8857 0.2301 0.017 Uiso 1 1 calc R
N6 N 0.29080(14) 1.09993(7) 0.31989(5) 0.0149(3) Uani 1 1 d .
H6 H 0.3341 1.1041 0.3491 0.018 Uiso 1 1 calc R
C017 C 0.88315(16) 1.13762(9) 0.22174(6) 0.0161(3) Uani 1 1 d .
H017 H 0.9449 1.1001 0.2232 0.019 Uiso 1 1 calc R
C018 C 0.56103(16) 0.94936(8) 0.24270(6) 0.0135(3) Uani 1 1 d .
H01A H 0.6122 0.9324 0.2128 0.016 Uiso 1 1 calc R
H01B H 0.6039 0.9308 0.2741 0.016 Uiso 1 1 calc R
N7 N 0.09410(14) 1.00229(8) 0.36167(5) 0.0174(3) Uani 1 1 d .
H7 H 0.0524 1.0075 0.3911 0.021 Uiso 1 1 calc R
C020 C 0.18713(16) 0.95092(8) 0.35674(6) 0.0151(3) Uani 1 1 d .
C021 C 0.21293(16) 1.26951(9) 0.46284(6) 0.0160(3) Uani 1 1 d .
C022 C 0.35627(15) 1.07974(7) 0.27692(6) 0.0107(3) Uani 1 1 d .
C023 C -0.15982(17) 0.84264(9) 0.50951(6) 0.0171(3) Uani 1 1 d .
H023 H -0.1632 0.8125 0.4805 0.021 Uiso 1 1 calc R
C024 C 0.06294(17) 1.04856(9) 0.31891(6) 0.0184(3) Uani 1 1 d .
H02A H -0.0313 1.0625 0.3211 0.022 Uiso 1 1 calc R
H02B H 0.0755 1.0227 0.2863 0.022 Uiso 1 1 calc R
F3 F -0.37963(16) 0.74555(7) 0.58955(5) 0.0424(4) Uani 1 1 d .
C026 C 0.42773(16) 1.03448(9) 0.45654(6) 0.0158(3) Uani 1 1 d .
C027 C 0.08353(17) 0.70878(9) 0.10541(7) 0.0187(3) Uani 1 1 d .
H027 H -0.0052 0.7170 0.0950 0.022 Uiso 1 1 calc R
C028 C 0.70553(19) 1.24755(9) 0.21707(7) 0.0207(3) Uani 1 1 d .
H028 H 0.6442 1.2853 0.2156 0.025 Uiso 1 1 calc R
N8 N 0.23053(15) 0.92216(8) 0.40150(5) 0.0178(3) Uani 1 1 d .
H8 H 0.1856 0.9298 0.4299 0.021 Uiso 1 1 calc R
C030 C 0.27982(17) 1.24990(10) 0.41816(6) 0.0192(3) Uani 1 1 d .
H030 H 0.2964 1.2017 0.4114 0.023 Uiso 1 1 calc R
C031 C 0.14095(16) 0.89227(9) 0.15647(6) 0.0144(3) Uani 1 1 d .
H031 H 0.1918 0.8975 0.1237 0.017 Uiso 1 1 calc R
C032 C -0.06633(17) 0.89676(9) 0.51117(6) 0.0177(3) Uani 1 1 d .
H032 H -0.0066 0.9033 0.4834 0.021 Uiso 1 1 calc R
C033 C 0.14957(17) 1.11477(9) 0.31827(6) 0.0187(3) Uani 1 1 d .
H03A H 0.1298 1.1419 0.2868 0.022 Uiso 1 1 calc R
H03B H 0.1260 1.1444 0.3481 0.022 Uiso 1 1 calc R
C034 C 0.06911(16) 0.82133(9) 0.15527(6) 0.0164(3) Uani 1 1 d .
H03C H 0.0380 0.8108 0.1905 0.020 Uiso 1 1 calc R
H03D H -0.0104 0.8264 0.1334 0.020 Uiso 1 1 calc R
C035 C 0.71209(16) 1.05198(8) 0.25146(7) 0.0166(3) Uani 1 1 d .
H03E H 0.7336 1.0473 0.2884 0.020 Uiso 1 1 calc R
H03F H 0.7684 1.0181 0.2326 0.020 Uiso 1 1 calc R
C036 C 0.35905(17) 1.13632(9) 0.50722(6) 0.0169(3) Uani 1 1 d .
H03G H 0.4066 1.1662 0.4822 0.020 Uiso 1 1 calc R
H03H H 0.3789 1.1543 0.5421 0.020 Uiso 1 1 calc R
N1 N 0.22297(18) 1.11097(9) 0.12652(6) 0.0254(3) Uani 1 1 d .
H1 H 0.2551 1.1184 0.1575 0.030 Uiso 1 1 calc R
C038 C 0.75098(16) 1.12520(9) 0.23456(6) 0.0143(3) Uani 1 1 d .
C039 C -0.06116(16) 0.94119(8) 0.55391(6) 0.0143(3) Uani 1 1 d .
N2 N 0.10753(15) 1.02079(8) 0.16296(5) 0.0196(3) Uani 1 1 d .
H2 H 0.1285 1.0384 0.1931 0.023 Uiso 1 1 calc R
C041 C 0.56716(15) 1.03014(8) 0.24396(6) 0.0119(3) Uani 1 1 d .
H041 H 0.5352 1.0488 0.2102 0.014 Uiso 1 1 calc R
N9 N 0.45993(16) 0.96538(8) 0.45849(5) 0.0209(3) Uani 1 1 d .
H9 H 0.4718 0.9457 0.4887 0.025 Uiso 1 1 calc R
C043 C 0.08300(16) 1.03505(9) 0.51883(6) 0.0134(3) Uani 1 1 d .
C044 C 0.20903(16) 1.14217(9) 0.49739(6) 0.0148(3) Uani 1 1 d .
H044 H 0.1906 1.1256 0.4616 0.018 Uiso 1 1 calc R
C045 C 0.13779(18) 1.05743(9) 0.11931(7) 0.0189(3) Uani 1 1 d .
C046 C 0.34340(18) 0.68562(10) 0.13269(7) 0.0221(4) Uani 1 1 d .
H046 H 0.4337 0.6783 0.1414 0.026 Uiso 1 1 calc R
C047 C -0.14580(19) 0.92857(9) 0.59541(6) 0.0209(4) Uani 1 1 d .
H047 H -0.1393 0.9569 0.6253 0.025 Uiso 1 1 calc R
C048 C 0.15991(17) 1.21755(9) 0.50230(6) 0.0172(3) Uani 1 1 d .
H04A H 0.0621 1.2172 0.4999 0.021 Uiso 1 1 calc R
H04B H 0.1834 1.2349 0.5370 0.021 Uiso 1 1 calc R
C049 C 0.18914(16) 1.34082(9) 0.47130(6) 0.0175(3) Uani 1 1 d .
H049 H 0.1434 1.3549 0.5015 0.021 Uiso 1 1 calc R
C050 C 0.14714(16) 0.75850(9) 0.13613(6) 0.0148(3) Uani 1 1 d .
C051 C 0.28031(17) 0.74603(9) 0.14904(7) 0.0197(3) Uani 1 1 d .
H051 H 0.3273 0.7794 0.1691 0.024 Uiso 1 1 calc R
C052 C 0.66222(18) 1.18083(9) 0.23162(7) 0.0190(3) Uani 1 1 d .
H052 H 0.5715 1.1734 0.2396 0.023 Uiso 1 1 calc R
C053 C -0.2390(2) 0.87535(10) 0.59348(7) 0.0241(4) Uani 1 1 d .
H053 H -0.2970 0.8679 0.6217 0.029 Uiso 1 1 calc R
C054 C -0.24755(17) 0.83258(9) 0.54984(6) 0.0172(3) Uani 1 1 d .
C055 C 0.47563(17) 0.92255(9) 0.41265(6) 0.0185(3) Uani 1 1 d .
H055 H 0.4885 0.9544 0.3826 0.022 Uiso 1 1 calc R
C056 C 0.32244(18) 1.30101(11) 0.38327(7) 0.0233(4) Uani 1 1 d .
H056 H 0.3681 1.2873 0.3530 0.028 Uiso 1 1 calc R
C057 C 0.29865(18) 1.37139(10) 0.39257(7) 0.0238(4) Uani 1 1 d .
H057 H 0.3286 1.4059 0.3689 0.029 Uiso 1 1 calc R
C058 C 0.34904(18) 0.87908(9) 0.40362(7) 0.0200(3) Uani 1 1 d .
H05A H 0.3579 0.8529 0.3709 0.024 Uiso 1 1 calc R
H05B H 0.3396 0.8444 0.4317 0.024 Uiso 1 1 calc R
C059 C 0.14645(19) 0.64765(9) 0.08970(7) 0.0211(4) Uani 1 1 d .
H059 H 0.1003 0.6142 0.0694 0.025 Uiso 1 1 calc R
C060 C 0.83698(19) 1.25915(9) 0.20477(6) 0.0200(4) Uani 1 1 d .
H060 H 0.8660 1.3046 0.1950 0.024 Uiso 1 1 calc R
C061 C 0.04154(17) 0.95348(9) 0.16031(6) 0.0186(3) Uani 1 1 d .
H06A H -0.0176 0.9527 0.1300 0.022 Uiso 1 1 calc R
H06B H -0.0139 0.9472 0.1913 0.022 Uiso 1 1 calc R
C062 C 0.92624(18) 1.20383(9) 0.20680(7) 0.0201(3) Uani 1 1 d .
H062 H 1.0165 1.2112 0.1980 0.024 Uiso 1 1 calc R
C063 C 0.23088(17) 1.39138(10) 0.43661(7) 0.0213(4) Uani 1 1 d .
H063 H 0.2132 1.4395 0.4429 0.026 Uiso 1 1 calc R
C064 C 0.59982(19) 0.87559(11) 0.41786(7) 0.0269(4) Uani 1 1 d .
H06C H 0.6651 0.9004 0.4397 0.032 Uiso 1 1 calc R
H06D H 0.5741 0.8321 0.4361 0.032 Uiso 1 1 calc R
C065 C 0.27746(19) 0.63554(9) 0.10380(7) 0.0202(3) Uani 1 1 d .
H065 H 0.3210 0.5936 0.0938 0.024 Uiso 1 1 calc R
C066 C 0.66691(18) 0.85533(9) 0.36810(7) 0.0213(4) Uani 1 1 d .
C067 C 0.62050(18) 0.80113(10) 0.33717(8) 0.0245(4) Uani 1 1 d .
H067 H 0.5437 0.7760 0.3474 0.029 Uiso 1 1 calc R
C068 C 0.78124(19) 0.89062(10) 0.35245(8) 0.0266(4) Uani 1 1 d .
H068 H 0.8152 0.9276 0.3730 0.032 Uiso 1 1 calc R
C069 C 0.84624(19) 0.87239(11) 0.30712(9) 0.0299(4) Uani 1 1 d .
H069 H 0.9242 0.8966 0.2971 0.036 Uiso 1 1 calc R
C070 C 0.2631(2) 1.15641(11) 0.08503(7) 0.0285(4) Uani 1 1 d .
H07A H 0.3251 1.1917 0.0981 0.043 Uiso 0.50 1 calc PR
H07B H 0.1851 1.1798 0.0707 0.043 Uiso 0.50 1 calc PR
H07C H 0.3064 1.1286 0.0582 0.043 Uiso 0.50 1 calc PR
H07D H 0.2193 1.1417 0.0532 0.043 Uiso 0.50 1 calc PR
H07E H 0.3593 1.1536 0.0806 0.043 Uiso 0.50 1 calc PR
H07F H 0.2380 1.2048 0.0931 0.043 Uiso 0.50 1 calc PR
C071 C 0.7968(2) 0.81890(11) 0.27679(8) 0.0296(4) Uani 1 1 d .
H071 H 0.8401 0.8067 0.2456 0.035 Uiso 1 1 calc R
C072 C 0.6836(2) 0.78301(10) 0.29192(8) 0.0289(4) Uani 1 1 d .
H072 H 0.6497 0.7461 0.2712 0.035 Uiso 1 1 calc R
C100 C -0.3562(2) 0.77959(9) 0.54573(7) 0.0220(4) Uani 1 1 d .

loop_
_atom_site_aniso_label
_atom_site_aniso_U_11
_atom_site_aniso_U_22
_atom_site_aniso_U_33
_atom_site_aniso_U_23
_atom_site_aniso_U_13
_atom_site_aniso_U_12
O2 0.0138(5) 0.0249(6) 0.0088(5) 0.0017(4) 0.0032(4) 0.0003(5)
O3 0.0159(5) 0.0216(6) 0.0103(5) -0.0006(4) -0.0028(4) 0.0034(5)
O5 0.0252(6) 0.0238(6) 0.0087(5) -0.0033(5) 0.0027(5) -0.0041(5)
O6 0.0185(6) 0.0220(6) 0.0131(5) 0.0068(5) -0.0033(4) -0.0033(5)
F2 0.0379(7) 0.0265(6) 0.0337(6) -0.0127(5) 0.0026(5) -0.0099(5)
N5 0.0130(6) 0.0181(6) 0.0071(6) -0.0011(5) -0.0023(5) 0.0018(5)
N12 0.0202(7) 0.0196(7) 0.0057(5) -0.0023(5) -0.0002(5) -0.0004(6)
N4 0.0132(6) 0.0160(6) 0.0081(6) 0.0008(5) 0.0017(5) -0.0001(5)
O4 0.0217(6) 0.0225(6) 0.0118(5) -0.0055(5) 0.0064(5) -0.0032(5)
F1 0.0208(6) 0.0373(7) 0.0476(7) -0.0003(6) 0.0009(5) -0.0065(5)
O1 0.0408(8) 0.0221(6) 0.0161(6) -0.0032(5) -0.0083(6) 0.0031(6)
N10 0.0168(7) 0.0224(7) 0.0121(6) 0.0032(5) -0.0027(5) -0.0004(6)
N11 0.0176(7) 0.0230(7) 0.0076(6) -0.0010(5) 0.0011(5) -0.0046(6)
C014 0.0124(7) 0.0104(6) 0.0110(7) 0.0010(5) 0.0004(6) 0.0016(6)
N3 0.0111(6) 0.0252(7) 0.0055(5) 0.0009(5) 0.0018(5) -0.0006(5)
N6 0.0125(6) 0.0225(7) 0.0098(6) -0.0048(5) -0.0020(5) 0.0035(6)
C017 0.0144(7) 0.0177(8) 0.0162(7) -0.0004(6) -0.0023(6) 0.0018(6)
C018 0.0116(7) 0.0165(7) 0.0125(7) -0.0011(6) -0.0006(6) 0.0026(6)
N7 0.0148(6) 0.0282(7) 0.0094(6) -0.0033(6) 0.0033(5) 0.0011(6)
C020 0.0135(7) 0.0188(7) 0.0129(7) -0.0031(6) 0.0033(6) -0.0067(6)
C021 0.0108(7) 0.0257(8) 0.0117(7) 0.0017(6) -0.0024(6) -0.0026(6)
C022 0.0130(7) 0.0081(6) 0.0110(7) 0.0000(5) -0.0023(6) -0.0012(6)
C023 0.0189(8) 0.0179(7) 0.0146(7) -0.0030(6) -0.0033(6) 0.0026(7)
C024 0.0139(7) 0.0284(9) 0.0129(7) -0.0037(7) -0.0009(6) 0.0015(7)
F3 0.0670(9) 0.0394(7) 0.0208(6) 0.0078(5) -0.0036(6) -0.0319(7)
C026 0.0089(7) 0.0230(8) 0.0154(7) 0.0042(6) -0.0026(6) -0.0035(6)
C027 0.0116(7) 0.0272(9) 0.0174(8) 0.0046(7) 0.0012(6) -0.0043(7)
C028 0.0272(9) 0.0166(8) 0.0181(8) 0.0002(6) -0.0001(7) 0.0058(7)
N8 0.0198(7) 0.0223(7) 0.0115(6) -0.0032(5) 0.0044(5) 0.0004(6)
C030 0.0165(7) 0.0272(9) 0.0140(7) -0.0005(6) 0.0001(6) -0.0019(7)
C031 0.0112(7) 0.0230(8) 0.0090(7) -0.0004(6) 0.0001(6) 0.0015(6)
C032 0.0179(8) 0.0216(8) 0.0137(7) -0.0029(6) 0.0020(6) 0.0025(7)
C033 0.0148(8) 0.0247(8) 0.0165(8) -0.0051(7) -0.0008(6) 0.0058(7)
C034 0.0098(7) 0.0253(8) 0.0142(7) 0.0011(6) 0.0004(6) -0.0001(7)
C035 0.0118(7) 0.0161(7) 0.0219(8) 0.0032(6) -0.0007(6) 0.0027(6)
C036 0.0141(7) 0.0222(8) 0.0143(7) 0.0014(6) -0.0021(6) -0.0030(7)
N1 0.0354(9) 0.0260(8) 0.0148(7) 0.0003(6) -0.0066(6) -0.0005(7)
C038 0.0151(8) 0.0160(7) 0.0117(7) 0.0005(6) -0.0024(6) -0.0002(6)
C039 0.0152(7) 0.0162(7) 0.0116(7) 0.0010(6) -0.0020(6) 0.0015(6)
N2 0.0221(7) 0.0236(7) 0.0131(6) -0.0039(5) -0.0033(6) 0.0045(6)
C041 0.0097(7) 0.0151(7) 0.0110(7) 0.0014(6) 0.0012(6) 0.0016(6)
N9 0.0285(8) 0.0233(7) 0.0110(6) 0.0050(6) -0.0034(6) 0.0026(6)
C043 0.0107(7) 0.0193(7) 0.0103(7) -0.0006(6) 0.0007(6) 0.0032(6)
C044 0.0141(7) 0.0232(8) 0.0070(6) 0.0013(6) 0.0004(6) -0.0045(6)
C045 0.0212(8) 0.0195(8) 0.0161(8) -0.0048(6) -0.0030(7) 0.0102(7)
C046 0.0167(8) 0.0291(9) 0.0204(8) 0.0039(7) -0.0037(7) 0.0056(7)
C047 0.0310(9) 0.0213(8) 0.0102(7) -0.0020(6) 0.0023(7) -0.0043(8)
C048 0.0165(8) 0.0242(8) 0.0110(7) 0.0002(6) 0.0008(6) -0.0031(7)
C049 0.0106(7) 0.0272(9) 0.0145(7) -0.0001(6) -0.0007(6) -0.0027(6)
C050 0.0147(7) 0.0198(8) 0.0100(7) 0.0054(6) 0.0015(6) -0.0007(6)
C051 0.0168(8) 0.0247(8) 0.0175(8) 0.0005(6) -0.0052(6) 0.0003(7)
C052 0.0173(8) 0.0190(8) 0.0208(8) 0.0022(6) 0.0039(6) 0.0028(7)
C053 0.0321(10) 0.0254(9) 0.0147(8) 0.0023(7) 0.0059(7) -0.0096(8)
C054 0.0201(8) 0.0167(8) 0.0148(8) 0.0011(6) -0.0039(6) 0.0001(7)
C055 0.0207(8) 0.0221(8) 0.0126(7) 0.0020(6) -0.0018(6) 0.0036(7)
C056 0.0156(8) 0.0393(10) 0.0150(8) 0.0049(7) 0.0047(6) -0.0005(7)
C057 0.0170(8) 0.0333(9) 0.0211(8) 0.0107(7) 0.0003(7) -0.0062(7)
C058 0.0232(9) 0.0192(8) 0.0176(8) 0.0000(6) 0.0015(7) 0.0037(7)
C059 0.0225(8) 0.0221(8) 0.0186(8) 0.0004(6) 0.0036(7) -0.0068(7)
C060 0.0295(9) 0.0153(8) 0.0153(8) 0.0014(6) -0.0024(7) -0.0062(7)
C061 0.0143(8) 0.0245(8) 0.0169(8) -0.0006(6) -0.0017(6) 0.0042(7)
C062 0.0162(8) 0.0241(8) 0.0201(8) 0.0012(7) -0.0026(6) -0.0067(7)
C063 0.0170(8) 0.0226(8) 0.0241(9) 0.0038(7) -0.0032(7) -0.0037(7)
C064 0.0251(9) 0.0356(10) 0.0201(9) 0.0044(8) -0.0067(7) 0.0104(8)
C065 0.0229(8) 0.0199(8) 0.0177(8) 0.0030(6) 0.0062(7) 0.0021(7)
C066 0.0170(8) 0.0233(8) 0.0234(9) 0.0060(7) -0.0028(7) 0.0095(7)
C067 0.0166(8) 0.0222(8) 0.0348(10) 0.0065(8) 0.0004(7) 0.0052(7)
C068 0.0188(8) 0.0278(9) 0.0333(10) 0.0014(8) -0.0099(8) 0.0049(8)
C069 0.0133(8) 0.0317(10) 0.0447(12) 0.0123(9) 0.0016(8) 0.0062(8)
C070 0.0367(11) 0.0292(10) 0.0197(9) 0.0007(7) -0.0021(8) 0.0000(8)
C071 0.0200(9) 0.0348(10) 0.0340(10) 0.0032(8) 0.0067(8) 0.0155(8)
C072 0.0252(10) 0.0224(9) 0.0391(11) -0.0041(8) 0.0019(8) 0.0058(8)
C100 0.0288(9) 0.0212(8) 0.0160(8) 0.0004(6) -0.0006(7) -0.0028(8)

loop_
_atom_type_symbol
_atom_type_description
_atom_type_scat_dispersion_real
_atom_type_scat_dispersion_imag
_atom_type_scat_source
C C 0.0033 0.0016 'International Tables Vol C Tables 4.2.6.8 and 6.1.1.4'
H H 0.0000 0.0000 'International Tables Vol C Tables 4.2.6.8 and 6.1.1.4'
N N 0.0061 0.0033 'International Tables Vol C Tables 4.2.6.8 and 6.1.1.4'
O O 0.0106 0.0060 'International Tables Vol C Tables 4.2.6.8 and 6.1.1.4'
F F 0.0171 0.0103 'International Tables Vol C Tables 4.2.6.8 and 6.1.1.4'

loop_
_geom_angle_atom_site_label_1
_geom_angle_atom_site_label_2
_geom_angle_atom_site_label_3
_geom_angle
C022 N5 C041 123.04(13)
C043 N12 C039 126.18(13)
C014 N4 C018 121.94(13)
C026 N10 C036 121.54(14)
C043 N11 C044 122.13(13)
O2 C014 N4 123.21(14)
O2 C014 N3 122.87(14)
N4 C014 N3 113.82(13)
C014 N3 C031 123.95(13)
C022 N6 C033 120.65(13)
C062 C017 C038 121.32(16)
N4 C018 C041 113.69(13)
C020 N7 C024 120.85(13)
O4 C020 N8 122.35(15)
O4 C020 N7 122.04(15)
N8 C020 N7 115.54(14)
C030 C021 C049 118.35(15)
C030 C021 C048 123.87(16)
C049 C021 C048 117.75(15)
O3 C022 N6 122.66(14)
O3 C022 N5 122.42(14)
N6 C022 N5 114.86(13)
C054 C023 C032 120.64(15)
N7 C024 C033 112.55(14)
O6 C026 N9 122.87(16)
O6 C026 N10 122.20(16)
N9 C026 N10 114.89(14)
C059 C027 C050 121.85(16)
C060 C028 C052 120.57(16)
C020 N8 C058 121.74(14)
C021 C030 C056 120.18(17)
N3 C031 C034 111.75(13)
N3 C031 C061 109.02(13)
C034 C031 C061 111.12(14)
C023 C032 C039 119.75(15)
N6 C033 C024 113.46(14)
C050 C034 C031 117.17(14)
C038 C035 C041 117.42(13)
N10 C036 C044 112.85(14)
C045 N1 C070 122.01(15)
C052 C038 C017 118.27(15)
C052 C038 C035 123.47(15)
C017 C038 C035 118.26(14)
C047 C039 C032 119.15(15)
C047 C039 N12 116.96(14)
C032 C039 N12 123.86(15)
C045 N2 C061 121.06(14)
N5 C041 C035 111.11(13)
N5 C041 C018 110.96(12)
C035 C041 C018 108.19(13)
C026 N9 C055 122.70(14)
O5 C043 N11 123.00(15)
O5 C043 N12 123.19(15)
N11 C043 N12 113.81(14)
N11 C044 C048 109.69(13)
N11 C044 C036 110.02(13)
C048 C044 C036 111.97(14)
O1 C045 N1 123.35(17)
O1 C045 N2 122.19(17)
N1 C045 N2 114.44(15)
C065 C046 C051 121.28(17)
C053 C047 C039 120.89(15)
C021 C048 C044 116.20(14)
C063 C049 C021 121.42(16)
C027 C050 C051 117.50(16)
C027 C050 C034 119.00(15)
C051 C050 C034 123.46(15)
C046 C051 C050 120.51(17)
C038 C052 C028 120.50(16)
C047 C053 C054 119.87(16)
C023 C054 C053 119.57(16)
C023 C054 C100 120.54(15)
C053 C054 C100 119.78(16)
N9 C055 C058 109.67(14)
N9 C055 C064 109.97(14)
C058 C055 C064 111.99(15)
C057 C056 C030 120.54(17)
C056 C057 C063 119.72(16)
N8 C058 C055 112.64(14)
C027 C059 C065 119.76(17)
C028 C060 C062 119.52(16)
N2 C061 C031 111.97(14)
C060 C062 C017 119.81(16)
C049 C063 C057 119.78(17)
C066 C064 C055 115.86(14)
C046 C065 C059 119.03(17)
C067 C066 C068 117.87(18)
C067 C066 C064 122.31(18)
C068 C066 C064 119.80(18)
C072 C067 C066 121.53(18)
C069 C068 C066 121.05(19)
C071 C069 C068 119.79(19)
C069 C071 C072 119.91(19)
C067 C072 C071 119.85(19)
F3 C100 F2 106.48(15)
F3 C100 F1 106.19(16)
F2 C100 F1 105.32(15)
F3 C100 C054 113.45(15)
F2 C100 C054 112.86(15)
F1 C100 C054 111.94(15)

loop_
_geom_bond_atom_site_label_1
_geom_bond_atom_site_label_2
_geom_bond_distance
O2 C014 1.2439(19)
O3 C022 1.2422(19)
O5 C043 1.237(2)
O6 C026 1.249(2)
F2 C100 1.338(2)
N5 C022 1.365(2)
N5 C041 1.460(2)
N12 C043 1.379(2)
N12 C039 1.403(2)
N4 C014 1.357(2)
N4 C018 1.445(2)
O4 C020 1.245(2)
F1 C100 1.352(2)
O1 C045 1.243(2)
N10 C026 1.358(2)
N10 C036 1.446(2)
N11 C043 1.351(2)
N11 C044 1.472(2)
C014 N3 1.359(2)
N3 C031 1.459(2)
N6 C022 1.355(2)
N6 C033 1.455(2)
C017 C062 1.391(2)
C017 C038 1.396(2)
C018 C041 1.542(2)
N7 C020 1.364(2)
N7 C024 1.455(2)
C020 N8 1.360(2)
C021 C030 1.396(2)
C021 C049 1.398(2)
C021 C048 1.524(2)
C023 C054 1.387(2)
C023 C032 1.399(3)
C024 C033 1.536(2)
F3 C100 1.333(2)
C026 N9 1.358(2)
C027 C059 1.389(3)
C027 C050 1.397(2)
C028 C060 1.384(3)
C028 C052 1.398(2)
N8 C058 1.453(2)
C030 C056 1.400(3)
C031 C034 1.536(2)
C031 C061 1.543(2)
C032 C039 1.399(2)
C034 C050 1.518(2)
C035 C038 1.516(2)
C035 C041 1.534(2)
C036 C044 1.541(2)
N1 C045 1.348(3)
N1 C070 1.443(2)
C038 C052 1.391(2)
C039 C047 1.398(2)
N2 C045 1.368(2)
N2 C061 1.448(2)
N9 C055 1.455(2)
C044 C048 1.526(2)
C046 C065 1.386(3)
C046 C051 1.384(3)
C047 C053 1.385(3)
C049 C063 1.387(2)
C050 C051 1.407(2)
C053 C054 1.401(2)
C054 C100 1.496(2)
C055 C058 1.542(3)
C055 C064 1.547(2)
C056 C057 1.385(3)
C057 C063 1.388(3)
C059 C065 1.392(3)
C060 C062 1.389(3)
C064 C066 1.512(3)
C066 C067 1.391(3)
C066 C068 1.397(3)
C067 C072 1.383(3)
C068 C069 1.394(3)
C069 C071 1.383(3)
C071 C072 1.389(3)

loop_
_geom_torsion_atom_site_label_1
_geom_torsion_atom_site_label_2
_geom_torsion_atom_site_label_3
_geom_torsion_atom_site_label_4
_geom_torsion
C018 N4 C014 O2 10.1(2)
C018 N4 C014 N3 -173.43(13)
O2 C014 N3 C031 -7.9(2)
N4 C014 N3 C031 175.60(14)
C014 N4 C018 C041 82.36(18)
C024 N7 C020 O4 -17.9(2)
C024 N7 C020 N8 165.07(15)
C033 N6 C022 O3 11.4(2)
C033 N6 C022 N5 -171.37(14)
C041 N5 C022 O3 -6.9(2)
C041 N5 C022 N6 175.88(14)
C020 N7 C024 C033 -90.02(18)
C036 N10 C026 O6 8.8(2)
C036 N10 C026 N9 -173.35(15)
O4 C020 N8 C058 17.2(2)
N7 C020 N8 C058 -165.73(15)
C049 C021 C030 C056 0.6(2)
C048 C021 C030 C056 178.42(16)
C014 N3 C031 C034 129.52(16)
C014 N3 C031 C061 -107.26(17)
C054 C023 C032 C039 0.0(3)
C022 N6 C033 C024 79.07(19)
N7 C024 C033 N6 53.41(18)
N3 C031 C034 C050 -75.46(17)
C061 C031 C034 C050 162.52(14)
C026 N10 C036 C044 77.35(19)
C062 C017 C038 C052 0.6(2)
C062 C017 C038 C035 -178.85(15)
C041 C035 C038 C052 25.4(2)
C041 C035 C038 C017 -155.19(15)
C023 C032 C039 C047 3.0(2)
C023 C032 C039 N12 -178.89(15)
C043 N12 C039 C047 -154.80(16)
C043 N12 C039 C032 27.0(3)
C022 N5 C041 C035 144.80(14)
C022 N5 C041 C018 -94.79(17)
C038 C035 C041 N5 -80.17(18)
C038 C035 C041 C018 157.80(14)
N4 C018 C041 N5 53.55(17)
N4 C018 C041 C035 175.68(13)
O6 C026 N9 C055 -6.8(3)
N10 C026 N9 C055 175.36(16)
C044 N11 C043 O5 -5.1(2)
C044 N11 C043 N12 175.33(14)
C039 N12 C043 O5 -15.9(3)
C039 N12 C043 N11 163.65(15)
C043 N11 C044 C048 132.35(15)
C043 N11 C044 C036 -104.06(17)
N10 C036 C044 N11 57.48(17)
N10 C036 C044 C048 179.74(13)
C070 N1 C045 O1 0.2(3)
C070 N1 C045 N2 -178.30(17)
C061 N2 C045 O1 15.0(3)
C061 N2 C045 N1 -166.46(15)
C032 C039 C047 C053 -3.6(3)
N12 C039 C047 C053 178.17(17)
C030 C021 C048 C044 13.1(2)
C049 C021 C048 C044 -169.01(15)
N11 C044 C048 C021 -172.55(13)
C036 C044 C048 C021 65.00(18)
C030 C021 C049 C063 -0.3(2)
C048 C021 C049 C063 -178.26(15)
C059 C027 C050 C051 2.6(2)
C059 C027 C050 C034 -175.31(15)
C031 C034 C050 C027 -141.11(15)
C031 C034 C050 C051 41.1(2)
C065 C046 C051 C050 -0.7(3)
C027 C050 C051 C046 -1.6(2)
C034 C050 C051 C046 176.25(16)
C017 C038 C052 C028 -1.2(2)
C035 C038 C052 C028 178.23(16)
C060 C028 C052 C038 0.8(3)
C039 C047 C053 C054 1.1(3)
C032 C023 C054 C053 -2.5(3)
C032 C023 C054 C100 173.70(16)
C047 C053 C054 C023 1.9(3)
C047 C053 C054 C100 -174.31(17)
C026 N9 C055 C058 -99.86(19)
C026 N9 C055 C064 136.57(17)
C021 C030 C056 C057 -0.1(3)
C030 C056 C057 C063 -0.6(3)
C020 N8 C058 C055 88.43(18)
N9 C055 C058 N8 54.42(18)
C064 C055 C058 N8 176.80(14)
C050 C027 C059 C065 -1.3(3)
C052 C028 C060 C062 0.2(3)
C045 N2 C061 C031 89.58(18)
N3 C031 C061 N2 54.77(17)
C034 C031 C061 N2 178.36(13)
C028 C060 C062 C017 -0.8(3)
C038 C017 C062 C060 0.4(3)
C021 C049 C063 C057 -0.5(3)
C056 C057 C063 C049 0.9(3)
N9 C055 C064 C066 -151.90(17)
C058 C055 C064 C066 85.9(2)
C051 C046 C065 C059 2.1(3)
C027 C059 C065 C046 -1.0(3)
C055 C064 C066 C067 -80.4(2)
C055 C064 C066 C068 101.0(2)
C068 C066 C067 C072 -0.9(3)
C064 C066 C067 C072 -179.58(17)
C067 C066 C068 C069 0.4(3)
C064 C066 C068 C069 179.09(17)
C066 C068 C069 C071 0.5(3)
C068 C069 C071 C072 -0.8(3)
C066 C067 C072 C071 0.6(3)
C069 C071 C072 C067 0.3(3)
C023 C054 C100 F3 142.37(17)
C053 C054 C100 F3 -41.5(2)
C023 C054 C100 F2 21.1(2)
C053 C054 C100 F2 -162.69(16)
C023 C054 C100 F1 -97.47(19)
C053 C054 C100 F1 78.7(2)
